data_7038005
loop_
_publ_author_name
'Yang, Shuhong'
'Chen, Mengjiao'
'Zhou, Lingling'
'Zhang, Guofang'
'Gao, Ziwei'
'Zhang, Weiqiang'

_publ_section_title
;
 Photo-activated CO-releasing molecules (PhotoCORMs) of robust sawhorse
 scaffolds [\m(2)-OOCR(1), \h(1)-NH2CHR(2)(C[double bond, length as
 m-dash]O] OCH3, Ru(i)2CO4].
;
_journal_issue 9
_journal_name_full 'Dalton transactions (Cambridge, England : 2003)'
_journal_page_first 3727
_journal_page_last 3733
_journal_paper_doi 10.1039/c5dt04479k
_journal_volume 45
_journal_year 2016
_chemical_formula_sum 'C26 H28 N2 O12 Ru2'
_chemical_formula_weight 762.64
_chemical_name_systematic
; 
 ? 
;
_space_group_IT_number 14
_symmetry_cell_setting monoclinic
_symmetry_space_group_name_Hall '-P 2ybc'
_symmetry_space_group_name_H-M 'P 1 21/c 1'
_atom_sites_solution_hydrogens geom
_atom_sites_solution_primary direct
_atom_sites_solution_secondary difmap
_audit_creation_method SHELXL-97
_audit_update_record
;
2016-01-05 deposited with the CCDC.
2016-01-14 downloaded from the CCDC.
;
_cell_angle_alpha 90.00
_cell_angle_beta 125.572(2)
_cell_angle_gamma 90.00
_cell_formula_units_Z 4
_cell_length_a 11.6661(3)
_cell_length_b 15.7555(5)
_cell_length_c 19.8021(7)
_cell_measurement_reflns_used 4046
_cell_measurement_temperature 296(2)
_cell_measurement_theta_max 27.90
_cell_measurement_theta_min 4.01
_cell_volume 2960.50(18)
_computing_structure_refinement 'SHELXL-97 (Sheldrick, 1997)'
_computing_structure_solution 'SHELXS-97 (Sheldrick, 1990)'
_diffrn_ambient_temperature 296(2)
_diffrn_measured_fraction_theta_full 0.998
_diffrn_measured_fraction_theta_max 0.998
_diffrn_measurement_device_type 'Xcalibur, Eos, Gemini'
_diffrn_radiation_monochromator graphite
_diffrn_radiation_source 'fine-focus sealed tube'
_diffrn_radiation_type MoK\a
_diffrn_radiation_wavelength 0.71073
_diffrn_reflns_av_R_equivalents 0.0315
_diffrn_reflns_av_sigmaI/netI 0.0438
_diffrn_reflns_limit_h_max 14
_diffrn_reflns_limit_h_min -14
_diffrn_reflns_limit_k_max 19
_diffrn_reflns_limit_k_min -15
_diffrn_reflns_limit_l_max 24
_diffrn_reflns_limit_l_min -21
_diffrn_reflns_number 13600
_diffrn_reflns_theta_full 26.00
_diffrn_reflns_theta_max 26.00
_diffrn_reflns_theta_min 3.32
_exptl_absorpt_coefficient_mu 1.084
_exptl_absorpt_correction_T_max 0.9087
_exptl_absorpt_correction_T_min 0.8719
_exptl_absorpt_correction_type multi-scan
_exptl_absorpt_process_details sadabs
_exptl_crystal_colour yellow
_exptl_crystal_density_diffrn 1.711
_exptl_crystal_density_method 'not measured'
_exptl_crystal_description block
_exptl_crystal_F_000 1528
_exptl_crystal_size_max 0.13
_exptl_crystal_size_mid 0.12
_exptl_crystal_size_min 0.09
_refine_diff_density_max 1.849
_refine_diff_density_min -1.233
_refine_diff_density_rms 0.114
_refine_ls_extinction_method none
_refine_ls_goodness_of_fit_ref 1.072
_refine_ls_hydrogen_treatment constr
_refine_ls_matrix_type full
_refine_ls_number_parameters 367
_refine_ls_number_reflns 5810
_refine_ls_number_restraints 43
_refine_ls_restrained_S_all 1.086
_refine_ls_R_factor_all 0.0792
_refine_ls_R_factor_gt 0.0558
_refine_ls_shift/su_max 0.001
_refine_ls_shift/su_mean 0.000
_refine_ls_structure_factor_coef Fsqd
_refine_ls_weighting_details 'calc w=1/[\s^2^(Fo^2^)+(0.0691P)^2^+9.0237P] where P=(Fo^2^+2Fc^2^)/3'
_refine_ls_weighting_scheme calc
_refine_ls_wR_factor_gt 0.1384
_refine_ls_wR_factor_ref 0.1583
_reflns_number_gt 4363
_reflns_number_total 5810
_reflns_threshold_expression >2sigma(I)
_cod_data_source_file c5dt04479k2.cif
_cod_data_source_block 1
_cod_depositor_comments 'Adding full bibliography for 7038003--7038006.cif.'
_cod_original_cell_volume 2960.50(16)
_cod_original_sg_symbol_H-M P21/c
_cod_database_code 7038005

loop_
_symmetry_equiv_pos_as_xyz
'x, y, z'
'-x, y+1/2, -z+1/2'
'-x, -y, -z'
'x, -y-1/2, z-1/2'

loop_
_atom_site_label
_atom_site_type_symbol
_atom_site_fract_x
_atom_site_fract_y
_atom_site_fract_z
_atom_site_U_iso_or_equiv
_atom_site_adp_type
_atom_site_occupancy
_atom_site_symmetry_multiplicity
_atom_site_calc_flag
_atom_site_refinement_flags
Ru1 Ru 0.83306(5) 0.71853(3) 0.74044(3) 0.04239(17) Uani 1 1 d .
Ru2 Ru 0.62035(6) 0.75185(4) 0.75216(3) 0.04722(19) Uani 1 1 d .
O1 O 0.7630(6) 0.7084(4) 0.8764(3) 0.0656(14) Uani 1 1 d .
O2 O 0.9358(5) 0.6748(3) 0.8638(3) 0.0611(13) Uani 1 1 d .
O3 O 0.9058(5) 0.8394(3) 0.7957(3) 0.0531(11) Uani 1 1 d .
O4 O 0.7227(5) 0.8708(3) 0.7989(3) 0.0566(12) Uani 1 1 d .
O8 O 0.4240(7) 0.8094(5) 0.5760(4) 0.097(2) Uani 1 1 d .
O7 O 0.4981(6) 0.5792(4) 0.6987(4) 0.0845(18) Uani 1 1 d .
O5 O 0.7295(6) 0.5459(3) 0.6709(3) 0.0665(14) Uani 1 1 d .
O6 O 0.6761(8) 0.7789(5) 0.5652(4) 0.101(2) Uani 1 1 d .
O11 O 0.5020(6) 0.8865(5) 0.9617(4) 0.0853(18) Uani 1 1 d .
O9 O 1.3404(9) 0.5624(7) 0.8809(6) 0.155(4) Uani 1 1 d .
O10 O 1.3004(9) 0.6550(5) 0.7859(6) 0.124(3) Uani 1 1 d .
N2 N 0.4855(8) 0.7959(5) 0.7933(5) 0.085(2) Uani 1 1 d .
H2A H 0.4187 0.8302 0.7531 0.102 Uiso 1 1 calc R
H2B H 0.4409 0.7498 0.7943 0.102 Uiso 1 1 calc R
N1 N 1.0512(6) 0.7073(4) 0.7690(5) 0.0694(18) Uani 1 1 d .
H1A H 1.0410 0.7012 0.7206 0.083 Uiso 1 1 calc R
H1B H 1.0967 0.7567 0.7916 0.083 Uiso 1 1 calc R
C1 C 0.8411(6) 0.8865(4) 0.8139(4) 0.0443(14) Uani 1 1 d .
C2 C 0.9106(6) 0.9682(4) 0.8579(4) 0.0436(14) Uani 1 1 d .
C3 C 0.8465(7) 1.0227(4) 0.8809(4) 0.0487(16) Uani 1 1 d .
H3A H 0.7580 1.0091 0.8676 0.058 Uiso 1 1 calc R
C4 C 0.9114(7) 1.0977(4) 0.9237(4) 0.0541(17) Uani 1 1 d .
C5 C 1.0441(8) 1.1152(5) 0.9444(5) 0.0604(19) Uani 1 1 d .
H5A H 1.0897 1.1646 0.9735 0.073 Uiso 1 1 calc R
C6 C 1.1100(8) 1.0612(5) 0.9228(5) 0.066(2) Uani 1 1 d .
H6A H 1.1999 1.0739 0.9378 0.079 Uiso 1 1 calc R
C7 C 1.0436(7) 0.9881(5) 0.8790(4) 0.0567(18) Uani 1 1 d .
H7A H 1.0879 0.9521 0.8637 0.068 Uiso 1 1 calc R
C8 C 0.8385(9) 1.1575(5) 0.9467(6) 0.078(3) Uani 1 1 d .
H8A H 0.8983 1.2054 0.9759 0.117 Uiso 1 1 calc R
H8B H 0.8190 1.1286 0.9816 0.117 Uiso 1 1 calc R
H8C H 0.7517 1.1766 0.8972 0.117 Uiso 1 1 calc R
C9 C 0.8818(9) 0.6774(5) 0.9032(4) 0.0591(19) Uani 1 1 d .
C18 C 0.7386(9) 0.7569(5) 0.6333(5) 0.0591(19) Uani 1 1 d .
C20 C 0.4994(8) 0.7884(5) 0.6440(6) 0.0617(19) Uani 1 1 d .
C19 C 0.5423(7) 0.6458(5) 0.7181(5) 0.0591(18) Uani 1 1 d .
C17 C 0.7689(7) 0.6128(4) 0.6975(4) 0.0456(15) Uani 1 1 d .
C24 C 0.5425(10) 0.8373(7) 0.8670(6) 0.092(3) Uani 1 1 d .
H24A H 0.5791 0.8915 0.8642 0.111 Uiso 1 1 calc R
H24B H 0.6215 0.8043 0.9107 0.111 Uiso 1 1 calc R
O12 O 0.3176(7) 0.8360(5) 0.8458(4) 0.091(2) Uani 1 1 d .
C26 C 0.4167(9) 0.8977(7) 0.9922(5) 0.083(3) Uani 1 1 d .
H26A H 0.4722 0.9236 1.0461 0.124 Uiso 1 1 calc R
H26B H 0.3833 0.8435 0.9959 0.124 Uiso 1 1 calc R
H26C H 0.3378 0.9336 0.9547 0.124 Uiso 1 1 calc R
C21 C 1.1368(12) 0.6422(8) 0.8213(9) 0.126(5) Uani 1 1 d .
H21A H 1.0810 0.5906 0.8032 0.151 Uiso 1 1 calc R
H21B H 1.1632 0.6550 0.8766 0.151 Uiso 1 1 calc R
C22 C 1.2702(10) 0.6236(7) 0.8280(8) 0.093(3) Uani 1 1 d .
C23 C 1.4644(14) 0.5339(11) 0.8893(10) 0.194(8) Uani 1 1 d .
H23A H 1.5079 0.4894 0.9299 0.291 Uiso 1 1 calc R
H23B H 1.5292 0.5804 0.9069 0.291 Uiso 1 1 calc R
H23C H 1.4396 0.5129 0.8369 0.291 Uiso 1 1 calc R
C25 C 0.4400(9) 0.8532(5) 0.8906(5) 0.0623(19) Uani 1 1 d .
C10 C 0.9621(8) 0.6403(4) 0.9869(3) 0.094(3) Uani 1 1 d GU
C11 C 1.0948(8) 0.6066(4) 1.0195(4) 0.116(4) Uani 1 1 d GU
H11A H 1.1318 0.6085 0.9887 0.139 Uiso 1 1 calc R
C12 C 1.1721(8) 0.5701(4) 1.0980(4) 0.151(5) Uani 1 1 d GDU
C13 C 1.1168(10) 0.5673(4) 1.1440(3) 0.161(5) Uani 1 1 d GU
H13A H 1.1685 0.5428 1.1966 0.193 Uiso 1 1 calc R
C14 C 0.9841(10) 0.6009(5) 1.1114(4) 0.146(4) Uani 1 1 d GU
H14A H 0.9471 0.5990 1.1422 0.175 Uiso 1 1 calc R
C15 C 0.9067(8) 0.6374(4) 1.0329(4) 0.114(3) Uani 1 1 d GU
H15A H 0.8179 0.6600 1.0111 0.137 Uiso 1 1 calc R
C16 C 1.3078(14) 0.5306(10) 1.1424(10) 0.221(9) Uani 1 1 d DU
H16A H 1.3444 0.5332 1.1098 0.332 Uiso 1 1 calc R
H16B H 1.2995 0.4724 1.1532 0.332 Uiso 1 1 calc R
H16C H 1.3707 0.5597 1.1941 0.332 Uiso 1 1 calc R

loop_
_atom_site_aniso_label
_atom_site_aniso_U_11
_atom_site_aniso_U_22
_atom_site_aniso_U_33
_atom_site_aniso_U_23
_atom_site_aniso_U_13
_atom_site_aniso_U_12
Ru1 0.0430(3) 0.0406(3) 0.0505(3) -0.0061(2) 0.0311(3) -0.0026(2)
Ru2 0.0482(3) 0.0438(3) 0.0633(4) -0.0116(2) 0.0402(3) -0.0108(2)
O1 0.084(4) 0.070(4) 0.062(3) -0.006(3) 0.053(3) -0.009(3)
O2 0.061(3) 0.065(3) 0.050(3) 0.004(2) 0.028(2) 0.004(2)
O3 0.052(3) 0.043(3) 0.075(3) -0.017(2) 0.044(3) -0.009(2)
O4 0.050(3) 0.048(3) 0.086(3) -0.023(2) 0.048(3) -0.016(2)
O8 0.077(4) 0.101(5) 0.079(4) 0.017(4) 0.026(4) 0.021(4)
O7 0.078(4) 0.052(3) 0.131(5) -0.025(3) 0.065(4) -0.029(3)
O5 0.080(4) 0.047(3) 0.075(3) -0.015(3) 0.046(3) -0.008(3)
O6 0.117(6) 0.123(6) 0.066(4) 0.022(4) 0.054(4) -0.009(4)
O11 0.064(4) 0.119(5) 0.082(4) -0.015(4) 0.048(3) 0.006(3)
O9 0.110(7) 0.180(10) 0.181(9) 0.033(8) 0.089(7) 0.059(7)
O10 0.105(6) 0.096(6) 0.191(9) -0.013(6) 0.099(6) -0.004(5)
N2 0.103(6) 0.083(5) 0.115(6) -0.031(5) 0.090(5) -0.018(4)
N1 0.047(3) 0.066(4) 0.098(5) -0.002(4) 0.044(4) 0.002(3)
C1 0.042(3) 0.040(4) 0.053(4) -0.007(3) 0.029(3) -0.006(3)
C2 0.044(3) 0.039(4) 0.053(4) -0.006(3) 0.031(3) -0.007(3)
C3 0.037(3) 0.044(4) 0.061(4) -0.005(3) 0.027(3) -0.004(3)
C4 0.051(4) 0.043(4) 0.067(4) -0.009(3) 0.033(4) -0.003(3)
C5 0.058(4) 0.047(4) 0.079(5) -0.019(4) 0.042(4) -0.017(3)
C6 0.051(4) 0.074(6) 0.082(5) -0.029(4) 0.044(4) -0.026(4)
C7 0.053(4) 0.060(5) 0.072(5) -0.015(4) 0.044(4) -0.013(3)
C8 0.066(5) 0.056(5) 0.111(7) -0.030(5) 0.051(5) -0.005(4)
C9 0.082(6) 0.042(4) 0.044(4) -0.010(3) 0.032(4) -0.019(4)
C18 0.070(5) 0.059(5) 0.066(5) -0.006(4) 0.050(4) -0.010(4)
C20 0.061(5) 0.050(4) 0.087(6) -0.010(4) 0.051(5) -0.002(4)
C19 0.049(4) 0.063(5) 0.073(5) -0.012(4) 0.040(4) -0.011(4)
C17 0.044(4) 0.042(4) 0.050(4) -0.005(3) 0.027(3) -0.001(3)
C24 0.082(6) 0.124(9) 0.089(6) -0.031(6) 0.059(6) -0.029(6)
O12 0.089(5) 0.106(5) 0.091(4) -0.036(4) 0.060(4) -0.021(4)
C26 0.073(6) 0.121(8) 0.065(5) 0.001(5) 0.047(5) 0.009(5)
C21 0.098(8) 0.113(10) 0.184(13) 0.037(9) 0.092(9) 0.039(7)
C22 0.062(6) 0.073(7) 0.142(10) -0.018(7) 0.058(7) 0.008(5)
C23 0.102(10) 0.23(2) 0.227(17) 0.007(15) 0.085(12) 0.086(12)
C25 0.062(5) 0.058(5) 0.084(6) -0.009(4) 0.052(5) -0.005(4)
C10 0.157(7) 0.050(4) 0.048(4) -0.006(3) 0.044(4) -0.034(5)
C11 0.170(8) 0.045(4) 0.057(4) -0.005(4) 0.023(5) -0.025(5)
C12 0.197(8) 0.059(5) 0.067(5) 0.006(4) 0.002(6) -0.022(6)
C13 0.222(9) 0.080(6) 0.059(5) 0.007(5) 0.013(6) -0.048(6)
C14 0.215(9) 0.099(6) 0.070(5) -0.004(5) 0.052(6) -0.056(6)
C15 0.189(8) 0.083(5) 0.053(4) -0.006(4) 0.060(5) -0.050(5)
C16 0.238(16) 0.124(12) 0.158(12) 0.012(10) 0.033(12) 0.005(12)

loop_
_atom_type_symbol
_atom_type_description
_atom_type_scat_dispersion_real
_atom_type_scat_dispersion_imag
_atom_type_scat_source
C C 0.0033 0.0016 'International Tables Vol C Tables 4.2.6.8 and 6.1.1.4'
H H 0.0000 0.0000 'International Tables Vol C Tables 4.2.6.8 and 6.1.1.4'
N N 0.0061 0.0033 'International Tables Vol C Tables 4.2.6.8 and 6.1.1.4'
O O 0.0106 0.0060 'International Tables Vol C Tables 4.2.6.8 and 6.1.1.4'
Ru Ru -1.2594 0.8363 'International Tables Vol C Tables 4.2.6.8 and 6.1.1.4'

loop_
_geom_angle_atom_site_label_1
_geom_angle_atom_site_label_2
_geom_angle_atom_site_label_3
_geom_angle
C17 Ru1 C18 87.4(3)
C17 Ru1 O3 176.7(2)
C18 Ru1 O3 95.3(3)
C17 Ru1 O2 92.5(3)
C18 Ru1 O2 178.1(3)
O3 Ru1 O2 84.8(2)
C17 Ru1 N1 98.2(3)
C18 Ru1 N1 98.4(3)
O3 Ru1 N1 83.5(2)
O2 Ru1 N1 83.5(2)
C17 Ru1 Ru2 94.0(2)
C18 Ru1 Ru2 94.1(2)
O3 Ru1 Ru2 83.77(12)
O2 Ru1 Ru2 83.99(14)
N1 Ru1 Ru2 162.86(19)
C19 Ru2 C20 88.7(3)
C19 Ru2 O4 176.1(3)
C20 Ru2 O4 95.0(3)
C19 Ru2 O1 91.1(3)
C20 Ru2 O1 178.7(3)
O4 Ru2 O1 85.2(2)
C19 Ru2 N2 96.4(3)
C20 Ru2 N2 95.7(3)
O4 Ru2 N2 84.5(2)
O1 Ru2 N2 85.5(3)
C19 Ru2 Ru1 94.4(2)
C20 Ru2 Ru1 94.7(2)
O4 Ru2 Ru1 84.03(12)
O1 Ru2 Ru1 84.06(15)
N2 Ru2 Ru1 165.1(2)
C9 O1 Ru2 122.6(4)
C9 O2 Ru1 123.7(5)
C1 O3 Ru1 123.7(4)
C1 O4 Ru2 122.6(4)
C25 O11 C26 115.4(7)
C22 O9 C23 116.6(12)
C24 N2 Ru2 121.5(6)
C24 N2 H2A 107.0
Ru2 N2 H2A 107.0
C24 N2 H2B 107.0
Ru2 N2 H2B 107.0
H2A N2 H2B 106.7
C21 N1 Ru1 117.4(6)
C21 N1 H1A 108.0
Ru1 N1 H1A 108.0
C21 N1 H1B 108.0
Ru1 N1 H1B 108.0
H1A N1 H1B 107.2
O3 C1 O4 125.4(6)
O3 C1 C2 117.5(5)
O4 C1 C2 117.1(6)
C3 C2 C7 119.0(6)
C3 C2 C1 120.8(5)
C7 C2 C1 120.1(6)
C2 C3 C4 121.5(6)
C2 C3 H3A 119.2
C4 C3 H3A 119.2
C5 C4 C3 117.9(6)
C5 C4 C8 121.3(6)
C3 C4 C8 120.8(6)
C6 C5 C4 121.3(7)
C6 C5 H5A 119.3
C4 C5 H5A 119.3
C5 C6 C7 120.2(7)
C5 C6 H6A 119.9
C7 C6 H6A 119.9
C6 C7 C2 120.0(7)
C6 C7 H7A 120.0
C2 C7 H7A 120.0
C4 C8 H8A 109.5
C4 C8 H8B 109.5
H8A C8 H8B 109.5
C4 C8 H8C 109.5
H8A C8 H8C 109.5
H8B C8 H8C 109.5
O2 C9 O1 125.3(7)
O2 C9 C10 117.9(8)
O1 C9 C10 116.8(7)
O6 C18 Ru1 177.8(7)
O8 C20 Ru2 178.5(7)
O7 C19 Ru2 177.9(8)
O5 C17 Ru1 179.4(8)
N2 C24 C25 114.9(8)
N2 C24 H24A 108.5
C25 C24 H24A 108.5
N2 C24 H24B 108.5
C25 C24 H24B 108.5
H24A C24 H24B 107.5
O11 C26 H26A 109.5
O11 C26 H26B 109.5
H26A C26 H26B 109.5
O11 C26 H26C 109.5
H26A C26 H26C 109.5
H26B C26 H26C 109.5
N1 C21 C22 117.8(10)
N1 C21 H21A 107.9
C22 C21 H21A 107.9
N1 C21 H21B 107.9
C22 C21 H21B 107.9
H21A C21 H21B 107.2
O10 C22 O9 124.6(10)
O10 C22 C21 124.7(12)
O9 C22 C21 110.3(12)
O9 C23 H23A 109.5
O9 C23 H23B 109.5
H23A C23 H23B 109.5
O9 C23 H23C 109.5
H23A C23 H23C 109.5
H23B C23 H23C 109.5
O12 C25 O11 125.7(7)
O12 C25 C24 122.9(8)
O11 C25 C24 111.4(7)
C11 C10 C15 120.0
C11 C10 C9 118.8(6)
C15 C10 C9 121.2(6)
C12 C11 C10 120.0
C12 C11 H11A 120.0
C10 C11 H11A 120.0
C11 C12 C13 120.0
C11 C12 C16 129.3(10)
C13 C12 C16 110.7(10)
C14 C13 C12 120.0
C14 C13 H13A 120.0
C12 C13 H13A 120.0
C13 C14 C15 120.0
C13 C14 H14A 120.0
C15 C14 H14A 120.0
C14 C15 C10 120.0
C14 C15 H15A 120.0
C10 C15 H15A 120.0
C12 C16 H16A 109.5
C12 C16 H16B 109.5
H16A C16 H16B 109.5
C12 C16 H16C 109.5
H16A C16 H16C 109.5
H16B C16 H16C 109.5

loop_
_geom_bond_atom_site_label_1
_geom_bond_atom_site_label_2
_geom_bond_distance
Ru1 C17 1.822(7)
Ru1 C18 1.833(8)
Ru1 O3 2.113(4)
Ru1 O2 2.114(5)
Ru1 N1 2.270(6)
Ru1 Ru2 2.6754(7)
Ru2 C19 1.833(8)
Ru2 C20 1.843(9)
Ru2 O4 2.123(4)
Ru2 O1 2.128(6)
Ru2 N2 2.261(6)
O1 C9 1.260(10)
O2 C9 1.257(9)
O3 C1 1.252(7)
O4 C1 1.257(7)
O8 C20 1.149(9)
O7 C19 1.134(9)
O5 C17 1.147(8)
O6 C18 1.151(9)
O11 C25 1.263(9)
O11 C26 1.444(9)
O9 C22 1.303(14)
O9 C23 1.428(13)
O10 C22 1.185(13)
N2 C24 1.366(10)
N2 H2A 0.9000
N2 H2B 0.9000
N1 C21 1.386(12)
N1 H1A 0.9000
N1 H1B 0.9000
C1 C2 1.500(9)
C2 C3 1.379(9)
C2 C7 1.388(9)
C3 C4 1.394(9)
C3 H3A 0.9300
C4 C5 1.379(9)
C4 C8 1.505(10)
C5 C6 1.371(10)
C5 H5A 0.9300
C6 C7 1.377(10)
C6 H6A 0.9300
C7 H7A 0.9300
C8 H8A 0.9600
C8 H8B 0.9600
C8 H8C 0.9600
C9 C10 1.470(8)
C24 C25 1.537(11)
C24 H24A 0.9700
C24 H24B 0.9700
O12 C25 1.194(9)
C26 H26A 0.9600
C26 H26B 0.9600
C26 H26C 0.9600
C21 C22 1.511(13)
C21 H21A 0.9700
C21 H21B 0.9700
C23 H23A 0.9600
C23 H23B 0.9600
C23 H23C 0.9600
C10 C11 1.3900
C10 C15 1.3900
C11 C12 1.3900
C11 H11A 0.9300
C12 C13 1.3900
C12 C16 1.431(9)
C13 C14 1.3900
C13 H13A 0.9300
C14 C15 1.3900
C14 H14A 0.9300
C15 H15A 0.9300
C16 H16A 0.9600
C16 H16B 0.9600
C16 H16C 0.9600

loop_
_geom_torsion_atom_site_label_1
_geom_torsion_atom_site_label_2
_geom_torsion_atom_site_label_3
_geom_torsion_atom_site_label_4
_geom_torsion
C17 Ru1 Ru2 C19 4.3(3)
C18 Ru1 Ru2 C19 91.9(3)
O3 Ru1 Ru2 C19 -173.2(3)
O2 Ru1 Ru2 C19 -87.8(3)
N1 Ru1 Ru2 C19 -131.0(6)
C17 Ru1 Ru2 C20 -84.7(3)
C18 Ru1 Ru2 C20 2.9(3)
O3 Ru1 Ru2 C20 97.8(3)
O2 Ru1 Ru2 C20 -176.9(3)
N1 Ru1 Ru2 C20 140.0(6)
C17 Ru1 Ru2 O4 -179.3(2)
C18 Ru1 Ru2 O4 -91.6(3)
O3 Ru1 Ru2 O4 3.26(19)
O2 Ru1 Ru2 O4 88.6(2)
N1 Ru1 Ru2 O4 45.4(6)
C17 Ru1 Ru2 O1 95.0(2)
C18 Ru1 Ru2 O1 -177.4(3)
O3 Ru1 Ru2 O1 -82.5(2)
O2 Ru1 Ru2 O1 2.8(2)
N1 Ru1 Ru2 O1 -40.3(6)
C17 Ru1 Ru2 N2 140.7(9)
C18 Ru1 Ru2 N2 -131.6(9)
O3 Ru1 Ru2 N2 -36.7(9)
O2 Ru1 Ru2 N2 48.6(9)
N1 Ru1 Ru2 N2 5.4(10)
C19 Ru2 O1 C9 88.6(6)
C20 Ru2 O1 C9 9(13)
O4 Ru2 O1 C9 -90.2(6)
N2 Ru2 O1 C9 -175.0(6)
Ru1 Ru2 O1 C9 -5.7(5)
C17 Ru1 O2 C9 -95.3(6)
C18 Ru1 O2 C9 -9(9)
O3 Ru1 O2 C9 82.7(6)
N1 Ru1 O2 C9 166.8(6)
Ru2 Ru1 O2 C9 -1.5(5)
C17 Ru1 O3 C1 -50(4)
C18 Ru1 O3 C1 92.0(6)
O2 Ru1 O3 C1 -86.1(5)
N1 Ru1 O3 C1 -170.1(6)
Ru2 Ru1 O3 C1 -1.6(5)
C19 Ru2 O4 C1 60(4)
C20 Ru2 O4 C1 -100.9(6)
O1 Ru2 O4 C1 77.8(5)
N2 Ru2 O4 C1 163.7(6)
Ru1 Ru2 O4 C1 -6.7(5)
C19 Ru2 N2 C24 134.9(8)
C20 Ru2 N2 C24 -135.7(9)
O4 Ru2 N2 C24 -41.3(8)
O1 Ru2 N2 C24 44.3(8)
Ru1 Ru2 N2 C24 -1.3(15)
C17 Ru1 N1 C21 -57.5(9)
C18 Ru1 N1 C21 -146.0(9)
O3 Ru1 N1 C21 119.6(8)
O2 Ru1 N1 C21 34.1(8)
Ru2 Ru1 N1 C21 77.3(11)
Ru1 O3 C1 O4 -3.3(10)
Ru1 O3 C1 C2 176.1(4)
Ru2 O4 C1 O3 7.9(10)
Ru2 O4 C1 C2 -171.5(4)
O3 C1 C2 C3 -179.1(6)
O4 C1 C2 C3 0.4(9)
O3 C1 C2 C7 -1.8(9)
O4 C1 C2 C7 177.7(6)
C7 C2 C3 C4 1.0(11)
C1 C2 C3 C4 178.3(6)
C2 C3 C4 C5 -1.5(11)
C2 C3 C4 C8 178.6(7)
C3 C4 C5 C6 0.7(12)
C8 C4 C5 C6 -179.4(8)
C4 C5 C6 C7 0.6(13)
C5 C6 C7 C2 -1.2(12)
C3 C2 C7 C6 0.4(11)
C1 C2 C7 C6 -177.0(7)
Ru1 O2 C9 O1 -2.5(10)
Ru1 O2 C9 C10 176.6(4)
Ru2 O1 C9 O2 6.5(10)
Ru2 O1 C9 C10 -172.6(4)
C17 Ru1 C18 O6 30(21)
O3 Ru1 C18 O6 -148(21)
O2 Ru1 C18 O6 -57(25)
N1 Ru1 C18 O6 128(21)
Ru2 Ru1 C18 O6 -64(21)
C19 Ru2 C20 O8 -29(28)
O4 Ru2 C20 O8 150(28)
O1 Ru2 C20 O8 51(35)
N2 Ru2 C20 O8 -125(28)
Ru1 Ru2 C20 O8 65(28)
C20 Ru2 C19 O7 140(19)
O4 Ru2 C19 O7 -21(22)
O1 Ru2 C19 O7 -39(19)
N2 Ru2 C19 O7 -124(19)
Ru1 Ru2 C19 O7 45(19)
C18 Ru1 C17 O5 134(67)
O3 Ru1 C17 O5 -84(68)
O2 Ru1 C17 O5 -48(67)
N1 Ru1 C17 O5 36(67)
Ru2 Ru1 C17 O5 -132(67)
Ru2 N2 C24 C25 -172.9(6)
Ru1 N1 C21 C22 168.7(8)
C23 O9 C22 O10 2(2)
C23 O9 C22 C21 175.8(12)
N1 C21 C22 O10 -8(2)
N1 C21 C22 O9 178.4(11)
C26 O11 C25 O12 5.1(14)
C26 O11 C25 C24 -175.3(8)
N2 C24 C25 O12 -4.8(15)
N2 C24 C25 O11 175.6(9)
O2 C9 C10 C11 1.9(8)
O1 C9 C10 C11 -178.9(5)
O2 C9 C10 C15 -177.2(5)
O1 C9 C10 C15 2.0(8)
C15 C10 C11 C12 0.0
C9 C10 C11 C12 -179.1(6)
C10 C11 C12 C13 0.0
C10 C11 C12 C16 178.6(11)
C11 C12 C13 C14 0.0
C16 C12 C13 C14 -178.9(9)
C12 C13 C14 C15 0.0
C13 C14 C15 C10 0.0
C11 C10 C15 C14 0.0
C9 C10 C15 C14 179.1(6)
